data_2228065
loop_
_publ_author_name
'Sakakura, Terutoshi'
'Kamoshita, Minami'
'Iguchi, Hironaga'
'Wang, Jun'
'Ishizawa, Nobuo'

_publ_section_title
;
 Apatite-type SrPr~4~(SiO~4~)~3~O
;
_journal_coeditor_code WM2391
_journal_issue 9
_journal_name_full 'Acta Crystallographica Section E'
_journal_page_first i68
_journal_paper_doi 10.1107/S1600536810033349
_journal_volume 66
_journal_year 2010
_chemical_formula_iupac 'Sr Pr4 (Si O4)3 O'
_chemical_formula_structural 'Sr Pr4 (Si O4)3 O'
_chemical_formula_sum 'O13 Pr4 Si3 Sr'
_chemical_formula_weight 943.53
_chemical_name_systematic
;
Strontium tetrapraseodymium tri(silicate) oxide
;
_space_group_IT_number 176
_symmetry_cell_setting hexagonal
_symmetry_space_group_name_Hall '-P 6c'
_symmetry_space_group_name_H-M 'P 63/m'
_audit_creation_method 'WinGX routine CIF_UPDATE'
_cell_angle_alpha 90
_cell_angle_beta 90
_cell_angle_gamma 120
_cell_formula_units_Z 2
_cell_length_a 9.59990(10)
_cell_length_b 9.59990(10)
_cell_length_c 7.13880(10)
_cell_measurement_reflns_used 9966
_cell_measurement_temperature 296(2)
_cell_measurement_theta_max 61.74
_cell_measurement_theta_min 4.25
_cell_volume 569.756(12)
_computing_cell_refinement 'SAINT (Bruker, 2008)'
_computing_data_collection 'APEX2 (Bruker, 2008)'
_computing_data_reduction 'SAINT (Bruker, 2008)'
_computing_molecular_graphics 'ATOMS for Windows (Dowty, 2006)'
_computing_publication_material 'PLATON (Spek, 2009) and publCIF (Westrip, 2010)'
_computing_structure_refinement 'SHELXL97 (Sheldrick, 2008) and WinGX (Farrugia, 1999)'
_computing_structure_solution 'SHELXS97 (Sheldrick, 2008)'
_diffrn_ambient_temperature 296(2)
_diffrn_measured_fraction_theta_full 0.989
_diffrn_measured_fraction_theta_max 0.989
_diffrn_measurement_device_type 'Bruker APEXII CCD'
_diffrn_measurement_method '\f and \w scans'
_diffrn_radiation_monochromator graphite
_diffrn_radiation_source 'fine-focus sealed tube'
_diffrn_radiation_type MoK\a
_diffrn_radiation_wavelength 0.71073
_diffrn_reflns_av_R_equivalents 0.0304
_diffrn_reflns_limit_h_max 23
_diffrn_reflns_limit_h_min -22
_diffrn_reflns_limit_k_max 23
_diffrn_reflns_limit_k_min -23
_diffrn_reflns_limit_l_max 17
_diffrn_reflns_limit_l_min -17
_diffrn_reflns_number 31664
_diffrn_reflns_reduction_process
;
;
_diffrn_reflns_theta_full 62.04
_diffrn_reflns_theta_max 62.04
_diffrn_reflns_theta_min 3.76
_diffrn_standards_number 0
_exptl_absorpt_coefficient_mu 21.817
_exptl_absorpt_correction_T_max 0.5462
_exptl_absorpt_correction_T_min 0.2401
_exptl_absorpt_correction_type multi-scan
_exptl_absorpt_process_details '(SADABS; Sheldrick, 1996)'
_exptl_crystal_colour colourless
_exptl_crystal_density_diffrn 5.5
_exptl_crystal_density_method 'Not Measured'
_exptl_crystal_description prism
_exptl_crystal_F_000 840
_exptl_crystal_size_max 0.144
_exptl_crystal_size_mid 0.052
_exptl_crystal_size_min 0.033
_refine_diff_density_max 2.447
_refine_diff_density_min -1.753
_refine_ls_extinction_coef 0.0052(3)
_refine_ls_extinction_expression Fc^*^=kFc[1+0.001xFc^2^\l^3^/sin(2\q)]^-1/4^
_refine_ls_extinction_method 'SHELXL97 (Sheldrick, 2008)'
_refine_ls_goodness_of_fit_ref 1.068
_refine_ls_matrix_type full
_refine_ls_number_constraints 2
_refine_ls_number_parameters 42
_refine_ls_number_reflns 3151
_refine_ls_number_restraints 1
_refine_ls_restrained_S_all 1.068
_refine_ls_R_factor_all 0.0213
_refine_ls_R_factor_gt 0.0177
_refine_ls_shift/su_max 0.001
_refine_ls_shift/su_mean 0.000
_refine_ls_structure_factor_coef Fsqd
_refine_ls_weighting_details 'w=1/[\s^2^(Fo^2^)+(0.0249P)^2^+0.3254P] where P=(Fo^2^+2Fc^2^)/3'
_refine_ls_weighting_scheme calc
_refine_ls_wR_factor_gt 0.0454
_refine_ls_wR_factor_ref 0.0468
_reflns_number_gt 2815
_reflns_number_total 3151
_reflns_threshold_expression I>2\s(I)
_cod_data_source_file wm2391.cif
_cod_data_source_block I
_cod_original_cell_volume 569.757(12)
_cod_database_code 2228065
_cod_database_fobs_code 2228065

loop_
_symmetry_equiv_pos_as_xyz
'x, y, z'
'-y, x-y, z'
'-x+y, -x, z'
'-x, -y, z+1/2'
'y, -x+y, z+1/2'
'x-y, x, z+1/2'
'-x, -y, -z'
'y, -x+y, -z'
'x-y, x, -z'
'x, y, -z-1/2'
'-y, x-y, -z-1/2'
'-x+y, -x, -z-1/2'

loop_
_atom_site_type_symbol
_atom_site_label
_atom_site_fract_x
_atom_site_fract_y
_atom_site_fract_z
_atom_site_U_iso_or_equiv
_atom_site_adp_type
_atom_site_calc_flag
_atom_site_refinement_flags
_atom_site_occupancy
_atom_site_disorder_assembly
_atom_site_disorder_group
Pr Pr1 0.3333 0.6667 -0.000387(15) 0.00860(2) Uani d SP 0.5358(8) . .
Sr Sr1 0.3333 0.6667 -0.000387(15) 0.00860(2) Uani d SP 0.4641(8) . .
Pr Pr2 0.010753(8) 0.242790(8) 0.2500 0.00742(2) Uani d SP 0.9761(5) . .
Sr Sr2 0.010753(8) 0.242790(8) 0.2500 0.00742(2) Uani d SP 0.0239(5) . .
Si Si1 0.39915(5) 0.37061(5) 0.2500 0.00683(5) Uani d S 1 . .
O O1 0.31811(17) 0.48323(16) 0.2500 0.01330(16) Uani d S 1 . .
O O2 0.59455(14) 0.47298(15) 0.2500 0.01224(14) Uani d S 1 . .
O O3 0.34191(14) 0.25210(11) 0.06770(12) 0.01501(14) Uani d . 1 . .
O O4 0.0000 0.0000 0.2500 0.0152(3) Uani d S 1 . .

loop_
_atom_site_aniso_label
_atom_site_aniso_U_11
_atom_site_aniso_U_22
_atom_site_aniso_U_33
_atom_site_aniso_U_12
_atom_site_aniso_U_13
_atom_site_aniso_U_23
Pr1 0.00951(3) 0.00951(3) 0.00678(3) 0.004760(10) 0.000 0.000
Sr1 0.00951(3) 0.00951(3) 0.00678(3) 0.004760(10) 0.000 0.000
Pr2 0.00721(2) 0.00712(2) 0.00745(2) 0.00323(2) 0.000 0.000
Sr2 0.00721(2) 0.00712(2) 0.00745(2) 0.00323(2) 0.000 0.000
Si1 0.00702(11) 0.00647(11) 0.00747(11) 0.00371(10) 0.000 0.000
O1 0.0168(4) 0.0127(4) 0.0153(4) 0.0110(4) 0.000 0.000
O2 0.0079(3) 0.0099(3) 0.0171(4) 0.0031(3) 0.000 0.000
O3 0.0243(4) 0.0119(3) 0.0100(2) 0.0098(3) -0.0065(2) -0.00319(19)
O4 0.0107(4) 0.0107(4) 0.0242(10) 0.00537(19) 0.000 0.000

loop_
_atom_type_symbol
_atom_type_description
_atom_type_scat_dispersion_real
_atom_type_scat_dispersion_imag
_atom_type_scat_source
Sr Sr -1.5307 3.2498 'International Tables Vol C Tables 4.2.6.8 and 6.1.1.4'
Si Si 0.0817 0.0704 'International Tables Vol C Tables 4.2.6.8 and 6.1.1.4'
Pr Pr -0.218 2.8214 'International Tables Vol C Tables 4.2.6.8 and 6.1.1.4'
O O 0.0106 0.006 'International Tables Vol C Tables 4.2.6.8 and 6.1.1.4'

loop_
_geom_angle_atom_site_label_1
_geom_angle_atom_site_label_2
_geom_angle_atom_site_label_3
_geom_angle_site_symmetry_1
_geom_angle_site_symmetry_3
_geom_angle
_geom_angle_publ_flag
O1 Si1 O2 . . 113.04(7) ?
O1 Si1 O3 . . 111.05(5) ?
O2 Si1 O3 . . 107.82(5) ?
O1 Si1 O3 . 10_556 111.05(5) ?
O2 Si1 O3 . 10_556 107.82(5) ?
O3 Si1 O3 . 10_556 105.73(7) ?

loop_
_geom_bond_atom_site_label_1
_geom_bond_atom_site_label_2
_geom_bond_site_symmetry_2
_geom_bond_distance
_geom_bond_publ_flag
Pr1 O1 3_565 2.4617(8) ?
Pr1 O1 2_665 2.4617(8) ?
Pr1 O1 . 2.4617(8) yes
Pr1 O2 9 2.5258(9) yes
Pr1 O2 8_565 2.5258(9) ?
Pr1 O2 7_665 2.5258(9) ?
Pr1 O3 8_565 2.8509(12) ?
Pr1 O3 9 2.8509(12) yes
Pr1 O3 7_665 2.8509(12) ?
Pr2 O4 . 2.28090(10) yes
Pr2 O3 6 2.4296(8) ?
Pr2 O3 9 2.4296(8) yes
Pr2 O2 3_565 2.4568(12) yes
Pr2 O3 2 2.5519(10) yes
Pr2 O3 11_556 2.5519(10) ?
Pr2 O1 . 2.6876(15) yes
Si1 O1 . 1.6172(12) yes
Si1 O2 . 1.6251(13) yes
Si1 O3 . 1.6324(9) yes
Si1 O3 10_556 1.6324(9) ?
